data_2218626
loop_
_publ_author_name
'Yu, Seung Man'
'Park, Chi-Ho'
'Kim, Pan-Gi'
'Kim, Cheal'
'Kim, Youngmee'

_publ_section_title
;
 Tetra-\m-benzoato-bis[(6-methylquinoline)copper(II)]
;
_journal_issue 7
_journal_name_full 'Acta Crystallographica Section E'
_journal_page_first m881
_journal_page_last m882
_journal_paper_doi 10.1107/S1600536808016516
_journal_volume 64
_journal_year 2008
_chemical_formula_iupac '[Cu2 (C7 H5 O2)4 (C10 H9 N)2]'
_chemical_formula_moiety 'C48 H38 Cu2 N2 O8'
_chemical_formula_sum 'C48 H38 Cu2 N2 O8'
_chemical_formula_weight 897.88
_chemical_name_systematic
;
Tetra-\m-benzoato-bis[(6-methylquinoline)copper(II)]
;
_space_group_IT_number 2
_space_group_name_Hall '-P 1'
_symmetry_cell_setting triclinic
_symmetry_space_group_name_Hall '-P 1'
_symmetry_space_group_name_H-M 'P -1'
_atom_sites_solution_hydrogens geom
_atom_sites_solution_primary direct
_atom_sites_solution_secondary difmap
_audit_creation_method SHELXL-97
_cell_angle_alpha 70.399(11)
_cell_angle_beta 64.234(10)
_cell_angle_gamma 81.107(10)
_cell_formula_units_Z 1
_cell_length_a 10.420(7)
_cell_length_b 10.590(7)
_cell_length_c 10.751(6)
_cell_measurement_reflns_used 1441
_cell_measurement_temperature 288(2)
_cell_measurement_theta_max 19.76
_cell_measurement_theta_min 2.36
_cell_volume 1006.4(11)
_computing_cell_refinement 'SAINT (Bruker, 1997)'
_computing_data_collection 'SMART (Bruker, 1997)'
_computing_data_reduction 'SAINT (Bruker, 1997)'
_computing_molecular_graphics 'SHELXTL (Sheldrick, 2008)'
_computing_publication_material 'SHELXTL (Sheldrick, 2008)'
_computing_structure_refinement 'SHELXL97 (Sheldrick, 2008)'
_computing_structure_solution 'SHELXS97 (Sheldrick, 2008)'
_diffrn_ambient_temperature 288(2)
_diffrn_measured_fraction_theta_full 0.974
_diffrn_measured_fraction_theta_max 0.974
_diffrn_measurement_device_type 'Bruker SMART CCD area-detector'
_diffrn_measurement_method 'phi and omega scans'
_diffrn_radiation_monochromator graphite
_diffrn_radiation_source 'fine-focus sealed tube'
_diffrn_radiation_type MoK\a
_diffrn_radiation_wavelength 0.71073
_diffrn_reflns_av_R_equivalents 0.0208
_diffrn_reflns_av_sigmaI/netI 0.0489
_diffrn_reflns_limit_h_max 12
_diffrn_reflns_limit_h_min -12
_diffrn_reflns_limit_k_max 10
_diffrn_reflns_limit_k_min -13
_diffrn_reflns_limit_l_max 9
_diffrn_reflns_limit_l_min -13
_diffrn_reflns_number 5579
_diffrn_reflns_theta_full 26.00
_diffrn_reflns_theta_max 26.00
_diffrn_reflns_theta_min 2.04
_exptl_absorpt_coefficient_mu 1.116
_exptl_absorpt_correction_T_max 0.915
_exptl_absorpt_correction_T_min 0.898
_exptl_absorpt_correction_type multi-scan
_exptl_absorpt_process_details '(SADABS: Bruker, 1997)'
_exptl_crystal_colour blue
_exptl_crystal_density_diffrn 1.481
_exptl_crystal_density_method 'not measured'
_exptl_crystal_description block
_exptl_crystal_F_000 462
_exptl_crystal_size_max 0.10
_exptl_crystal_size_mid 0.08
_exptl_crystal_size_min 0.08
_refine_diff_density_max 0.314
_refine_diff_density_min -0.331
_refine_ls_extinction_method none
_refine_ls_goodness_of_fit_ref 1.045
_refine_ls_hydrogen_treatment constr
_refine_ls_matrix_type full
_refine_ls_number_parameters 272
_refine_ls_number_reflns 3848
_refine_ls_number_restraints 0
_refine_ls_restrained_S_all 1.045
_refine_ls_R_factor_all 0.0557
_refine_ls_R_factor_gt 0.0411
_refine_ls_shift/su_max 0.000
_refine_ls_shift/su_mean 0.000
_refine_ls_structure_factor_coef Fsqd
_refine_ls_weighting_details 'calc w=1/[\s^2^(Fo^2^)+(0.0506P)^2^+0.0000P] where P=(Fo^2^+2Fc^2^)/3'
_refine_ls_weighting_scheme calc
_refine_ls_wR_factor_gt 0.0968
_refine_ls_wR_factor_ref 0.1004
_reflns_number_gt 3001
_reflns_number_total 3848
_reflns_threshold_expression >2sigma(I)
_cod_data_source_file bx2146.cif
_cod_data_source_block I
_cod_depositor_comments
;
The following automatic conversions were performed:
'_symmetry_cell_setting' value 'Triclinic' changed to 'triclinic'
according to '/home/saulius/struct/CIF-dictionaries/cif_core.dic'
dictionary named 'cif_core.dic' version 2.4.1 from 2010-06-29.

Automatic conversion script
Id: cif_fix_enum 1527 2010-12-29 10:47:43Z saulius 

The following automatic conversions were performed:

'_symmetry_cell_setting' value 'Triclinic' changed to 'triclinic'
according to /home/saulius/struct/CIF-dictionaries/cif_core.dic
dictionary named 'cif_core.dic' version 2.4.1 from 2010-06-29.

Automatic conversion script
Id: cif_fix_values 1715 2011-07-08 13:25:40Z adriana 
;
_cod_original_cell_volume 1006.5(11)
_cod_original_sg_symbol_H-M P-1
_cod_database_code 2218626
_cod_database_fobs_code 2218626

loop_
_symmetry_equiv_pos_as_xyz
'x, y, z'
'-x, -y, -z'

loop_
_atom_site_type_symbol
_atom_site_label
_atom_site_fract_x
_atom_site_fract_y
_atom_site_fract_z
_atom_site_U_iso_or_equiv
_atom_site_adp_type
_atom_site_calc_flag
_atom_site_refinement_flags
_atom_site_occupancy
Cu Cu1 0.52984(3) 0.89016(3) 0.59215(4) 0.03698(14) Uani d . 1
N N1 0.6052(2) 0.7261(2) 0.7373(2) 0.0381(6) Uani d . 1
C C1 0.6560(3) 0.7658(3) 0.8104(3) 0.0443(7) Uani d . 1
H H1 0.6566 0.8574 0.7958 0.053 Uiso calc R 1
C C2 0.7091(3) 0.6802(3) 0.9084(3) 0.0468(8) Uani d . 1
H H2 0.7434 0.7144 0.9572 0.056 Uiso calc R 1
C C3 0.7097(3) 0.5470(3) 0.9310(3) 0.0442(7) Uani d . 1
H H3 0.7447 0.4885 0.9959 0.053 Uiso calc R 1
C C4 0.6576(3) 0.4967(3) 0.8567(3) 0.0378(7) Uani d . 1
C C5 0.6493(3) 0.3595(3) 0.8781(3) 0.0449(7) Uani d . 1
H H5 0.6834 0.2980 0.9421 0.054 Uiso calc R 1
C C6 0.5935(3) 0.3131(3) 0.8091(3) 0.0442(7) Uani d . 1
C C7 0.5463(3) 0.4077(3) 0.7091(3) 0.0476(8) Uani d . 1
H H7 0.5104 0.3775 0.6587 0.057 Uiso calc R 1
C C8 0.5519(3) 0.5417(3) 0.6840(3) 0.0433(7) Uani d . 1
H H8 0.5203 0.6016 0.6169 0.052 Uiso calc R 1
C C9 0.6053(3) 0.5905(3) 0.7591(3) 0.0366(6) Uani d . 1
C C10 0.5756(4) 0.1656(3) 0.8414(4) 0.0595(9) Uani d . 1
H H10A 0.6670 0.1251 0.8005 0.089 Uiso calc R 1
H H10B 0.5150 0.1533 0.8001 0.089 Uiso calc R 1
H H10C 0.5332 0.1243 0.9444 0.089 Uiso calc R 1
O O11 0.6763(2) 1.01228(19) 0.5543(2) 0.0489(5) Uani d . 1
O O12 0.3714(2) 0.8060(2) 0.5994(2) 0.0487(5) Uani d . 1
C C11 0.6982(3) 1.1320(3) 0.4734(3) 0.0391(7) Uani d . 1
C C12 0.8146(3) 1.2041(3) 0.4667(3) 0.0383(7) Uani d . 1
C C13 0.8366(3) 1.3391(3) 0.3937(3) 0.0469(8) Uani d . 1
H H13 0.7792 1.3862 0.3465 0.056 Uiso calc R 1
C C14 0.9423(3) 1.4042(3) 0.3903(3) 0.0530(8) Uani d . 1
H H14 0.9554 1.4954 0.3417 0.064 Uiso calc R 1
C C15 1.0290(3) 1.3360(3) 0.4580(3) 0.0549(9) Uani d . 1
H H15 1.1012 1.3805 0.4549 0.066 Uiso calc R 1
C C16 1.0084(3) 1.2030(3) 0.5295(4) 0.0576(9) Uani d . 1
H H16 1.0677 1.1561 0.5744 0.069 Uiso calc R 1
C C17 0.9012(3) 1.1371(3) 0.5361(3) 0.0516(8) Uani d . 1
H H17 0.8867 1.0465 0.5877 0.062 Uiso calc R 1
O O21 0.6535(2) 0.8478(2) 0.4116(2) 0.0510(6) Uani d . 1
O O22 0.3913(2) 0.9690(2) 0.7424(2) 0.0487(5) Uani d . 1
C C21 0.6732(3) 0.9229(3) 0.2858(3) 0.0391(7) Uani d . 1
C C22 0.7844(3) 0.8779(3) 0.1630(3) 0.0409(7) Uani d . 1
C C23 0.8502(4) 0.7562(4) 0.1888(4) 0.0623(10) Uani d . 1
H H23 0.8224 0.6991 0.2831 0.075 Uiso calc R 1
C C24 0.9574(4) 0.7171(4) 0.0763(4) 0.0760(12) Uani d . 1
H H24 1.0019 0.6341 0.0950 0.091 Uiso calc R 1
C C25 0.9985(4) 0.8004(4) -0.0633(4) 0.0680(10) Uani d . 1
H H25 1.0712 0.7743 -0.1391 0.082 Uiso calc R 1
C C26 0.9323(4) 0.9216(4) -0.0900(4) 0.0617(10) Uani d . 1
H H26 0.9594 0.9780 -0.1846 0.074 Uiso calc R 1
C C27 0.8256(3) 0.9609(3) 0.0223(3) 0.0502(8) Uani d . 1
H H27 0.7809 1.0438 0.0032 0.060 Uiso calc R 1

loop_
_atom_site_aniso_label
_atom_site_aniso_U_11
_atom_site_aniso_U_22
_atom_site_aniso_U_33
_atom_site_aniso_U_12
_atom_site_aniso_U_13
_atom_site_aniso_U_23
Cu1 0.0383(2) 0.0324(2) 0.0399(2) 0.00153(14) -0.01945(16) -0.00685(15)
N1 0.0415(14) 0.0358(14) 0.0372(13) 0.0001(10) -0.0181(11) -0.0090(10)
C1 0.0492(18) 0.0365(17) 0.0453(18) -0.0022(13) -0.0206(15) -0.0078(13)
C2 0.0510(19) 0.048(2) 0.0507(19) -0.0009(14) -0.0295(16) -0.0147(15)
C3 0.0407(17) 0.0497(19) 0.0418(17) 0.0048(14) -0.0221(14) -0.0085(14)
C4 0.0337(16) 0.0377(16) 0.0379(16) 0.0021(12) -0.0144(13) -0.0079(13)
C5 0.0423(17) 0.0361(17) 0.0494(19) 0.0059(13) -0.0197(15) -0.0062(14)
C6 0.0448(18) 0.0392(17) 0.0448(18) 0.0036(13) -0.0168(15) -0.0120(14)
C7 0.0540(19) 0.0469(19) 0.0497(19) 0.0033(15) -0.0251(16) -0.0206(15)
C8 0.0528(19) 0.0393(17) 0.0401(17) -0.0006(14) -0.0237(15) -0.0085(13)
C9 0.0367(16) 0.0363(16) 0.0331(15) -0.0026(12) -0.0133(13) -0.0068(12)
C10 0.073(2) 0.0393(19) 0.070(2) 0.0016(16) -0.034(2) -0.0151(16)
O11 0.0497(13) 0.0358(12) 0.0616(14) -0.0046(9) -0.0312(11) -0.0022(10)
O12 0.0491(13) 0.0398(12) 0.0585(13) -0.0039(10) -0.0317(11) -0.0017(10)
C11 0.0379(16) 0.0363(17) 0.0411(17) 0.0006(13) -0.0132(14) -0.0137(13)
C12 0.0350(16) 0.0367(16) 0.0413(17) 0.0002(12) -0.0135(13) -0.0128(13)
C13 0.0485(19) 0.0387(18) 0.0525(19) -0.0006(14) -0.0221(16) -0.0104(14)
C14 0.058(2) 0.0367(18) 0.058(2) -0.0102(15) -0.0184(17) -0.0102(15)
C15 0.0415(19) 0.066(2) 0.058(2) -0.0121(16) -0.0134(16) -0.0248(18)
C16 0.048(2) 0.060(2) 0.069(2) -0.0029(16) -0.0319(18) -0.0124(18)
C17 0.0471(19) 0.0436(19) 0.061(2) -0.0037(15) -0.0251(17) -0.0070(15)
O21 0.0572(14) 0.0438(13) 0.0428(13) 0.0113(10) -0.0182(11) -0.0104(10)
O22 0.0509(13) 0.0469(13) 0.0484(12) 0.0108(10) -0.0229(10) -0.0161(10)
C21 0.0363(16) 0.0394(17) 0.0476(19) -0.0013(13) -0.0212(14) -0.0145(14)
C22 0.0366(16) 0.0488(19) 0.0424(18) 0.0003(13) -0.0196(14) -0.0158(14)
C23 0.064(2) 0.067(2) 0.0436(19) 0.0204(18) -0.0191(18) -0.0152(17)
C24 0.070(3) 0.082(3) 0.068(3) 0.037(2) -0.027(2) -0.032(2)
C25 0.055(2) 0.094(3) 0.055(2) 0.006(2) -0.0153(19) -0.036(2)
C26 0.061(2) 0.084(3) 0.0413(19) -0.017(2) -0.0191(18) -0.0156(18)
C27 0.053(2) 0.053(2) 0.050(2) -0.0023(15) -0.0265(17) -0.0140(16)

loop_
_atom_type_symbol
_atom_type_description
_atom_type_scat_dispersion_real
_atom_type_scat_dispersion_imag
_atom_type_scat_source
C C 0.0033 0.0016 'International Tables Vol C Tables 4.2.6.8 and 6.1.1.4'
H H 0.0000 0.0000 'International Tables Vol C Tables 4.2.6.8 and 6.1.1.4'
N N 0.0061 0.0033 'International Tables Vol C Tables 4.2.6.8 and 6.1.1.4'
O O 0.0106 0.0060 'International Tables Vol C Tables 4.2.6.8 and 6.1.1.4'
Cu Cu 0.3201 1.2651 'International Tables Vol C Tables 4.2.6.8 and 6.1.1.4'

loop_
_geom_angle_atom_site_label_1
_geom_angle_atom_site_label_2
_geom_angle_atom_site_label_3
_geom_angle_site_symmetry_1
_geom_angle_site_symmetry_3
_geom_angle
O12 Cu1 O21 . . 89.07(10)
O12 Cu1 O11 . . 166.38(8)
O21 Cu1 O11 . . 89.52(10)
O12 Cu1 O22 . . 88.79(10)
O21 Cu1 O22 . . 166.32(8)
O11 Cu1 O22 . . 89.39(10)
O12 Cu1 N1 . . 101.96(9)
O21 Cu1 N1 . . 97.02(9)
O11 Cu1 N1 . . 91.66(9)
O22 Cu1 N1 . . 96.64(10)
O12 Cu1 Cu1 . 2_676 86.24(7)
O21 Cu1 Cu1 . 2_676 82.33(7)
O11 Cu1 Cu1 . 2_676 80.14(7)
O22 Cu1 Cu1 . 2_676 84.05(7)
N1 Cu1 Cu1 . 2_676 171.77(6)
C1 N1 C9 . . 117.2(2)
C1 N1 Cu1 . . 114.60(19)
C9 N1 Cu1 . . 128.17(19)
N1 C1 C2 . . 124.6(3)
N1 C1 H1 . . 117.7
C2 C1 H1 . . 117.7
C3 C2 C1 . . 118.8(3)
C3 C2 H2 . . 120.6
C1 C2 H2 . . 120.6
C2 C3 C4 . . 120.0(3)
C2 C3 H3 . . 120.0
C4 C3 H3 . . 120.0
C5 C4 C3 . . 123.6(3)
C5 C4 C9 . . 118.7(3)
C3 C4 C9 . . 117.7(3)
C6 C5 C4 . . 122.6(3)
C6 C5 H5 . . 118.7
C4 C5 H5 . . 118.7
C5 C6 C7 . . 118.0(3)
C5 C6 C10 . . 121.9(3)
C7 C6 C10 . . 120.1(3)
C8 C7 C6 . . 121.9(3)
C8 C7 H7 . . 119.0
C6 C7 H7 . . 119.0
C7 C8 C9 . . 120.3(3)
C7 C8 H8 . . 119.8
C9 C8 H8 . . 119.8
N1 C9 C8 . . 119.9(2)
N1 C9 C4 . . 121.7(3)
C8 C9 C4 . . 118.4(3)
C6 C10 H10A . . 109.5
C6 C10 H10B . . 109.5
H10A C10 H10B . . 109.5
C6 C10 H10C . . 109.5
H10A C10 H10C . . 109.5
H10B C10 H10C . . 109.5
C11 O11 Cu1 . . 127.61(19)
C11 O12 Cu1 2_676 . 121.26(19)
O12 C11 O11 2_676 . 124.7(3)
O12 C11 C12 2_676 . 118.4(3)
O11 C11 C12 . . 116.9(3)
C13 C12 C17 . . 118.5(3)
C13 C12 C11 . . 121.1(3)
C17 C12 C11 . . 120.4(3)
C14 C13 C12 . . 120.4(3)
C14 C13 H13 . . 119.8
C12 C13 H13 . . 119.8
C13 C14 C15 . . 120.6(3)
C13 C14 H14 . . 119.7
C15 C14 H14 . . 119.7
C16 C15 C14 . . 119.3(3)
C16 C15 H15 . . 120.4
C14 C15 H15 . . 120.4
C15 C16 C17 . . 120.7(3)
C15 C16 H16 . . 119.6
C17 C16 H16 . . 119.6
C16 C17 C12 . . 120.5(3)
C16 C17 H17 . . 119.8
C12 C17 H17 . . 119.8
C21 O21 Cu1 . . 125.3(2)
C21 O22 Cu1 2_676 . 123.10(19)
O22 C21 O21 2_676 . 125.0(3)
O22 C21 C22 2_676 . 118.6(3)
O21 C21 C22 . . 116.4(3)
C23 C22 C27 . . 119.1(3)
C23 C22 C21 . . 120.4(3)
C27 C22 C21 . . 120.5(3)
C22 C23 C24 . . 120.6(3)
C22 C23 H23 . . 119.7
C24 C23 H23 . . 119.7
C25 C24 C23 . . 120.1(4)
C25 C24 H24 . . 119.9
C23 C24 H24 . . 119.9
C26 C25 C24 . . 119.6(3)
C26 C25 H25 . . 120.2
C24 C25 H25 . . 120.2
C25 C26 C27 . . 120.3(3)
C25 C26 H26 . . 119.9
C27 C26 H26 . . 119.9
C26 C27 C22 . . 120.3(3)
C26 C27 H27 . . 119.8
C22 C27 H27 . . 119.8

loop_
_geom_bond_atom_site_label_1
_geom_bond_atom_site_label_2
_geom_bond_site_symmetry_2
_geom_bond_distance
Cu1 O12 . 1.955(2)
Cu1 O21 . 1.964(2)
Cu1 O11 . 1.971(2)
Cu1 O22 . 1.974(2)
Cu1 N1 . 2.212(2)
Cu1 Cu1 2_676 2.6939(13)
N1 C1 . 1.314(4)
N1 C9 . 1.375(4)
C1 C2 . 1.396(4)
C1 H1 . 0.9300
C2 C3 . 1.347(4)
C2 H2 . 0.9300
C3 C4 . 1.404(4)
C3 H3 . 0.9300
C4 C5 . 1.403(4)
C4 C9 . 1.419(4)
C5 C6 . 1.355(4)
C5 H5 . 0.9300
C6 C7 . 1.410(4)
C6 C10 . 1.505(4)
C7 C8 . 1.358(4)
C7 H7 . 0.9300
C8 C9 . 1.410(4)
C8 H8 . 0.9300
C10 H10A . 0.9600
C10 H10B . 0.9600
C10 H10C . 0.9600
O11 C11 . 1.262(3)
O12 C11 2_676 1.254(3)
C11 O12 2_676 1.254(3)
C11 C12 . 1.495(4)
C12 C13 . 1.380(4)
C12 C17 . 1.381(4)
C13 C14 . 1.367(4)
C13 H13 . 0.9300
C14 C15 . 1.373(4)
C14 H14 . 0.9300
C15 C16 . 1.359(4)
C15 H15 . 0.9300
C16 C17 . 1.370(4)
C16 H16 . 0.9300
C17 H17 . 0.9300
O21 C21 . 1.261(3)
O22 C21 2_676 1.250(3)
C21 O22 2_676 1.250(3)
C21 C22 . 1.495(4)
C22 C23 . 1.364(4)
C22 C27 . 1.380(4)
C23 C24 . 1.379(5)
C23 H23 . 0.9300
C24 C25 . 1.372(5)
C24 H24 . 0.9300
C25 C26 . 1.363(5)
C25 H25 . 0.9300
C26 C27 . 1.377(5)
C26 H26 . 0.9300
C27 H27 . 0.9300

loop_
_geom_hbond_atom_site_label_D
_geom_hbond_atom_site_label_H
_geom_hbond_atom_site_label_A
_geom_hbond_site_symmetry_A
_geom_hbond_distance_DH
_geom_hbond_distance_HA
_geom_hbond_distance_DA
_geom_hbond_angle_DHA
_geom_hbond_publ_flag
C1 H1 O11 . 0.93 2.50 3.047(4) 118 yes
C2 H2 Cg1 1_556 0.93 2.82 3.734(3) 168 yes

loop_
_geom_torsion_atom_site_label_1
_geom_torsion_atom_site_label_2
_geom_torsion_atom_site_label_3
_geom_torsion_atom_site_label_4
_geom_torsion_site_symmetry_1
_geom_torsion_site_symmetry_4
_geom_torsion
O12 Cu1 N1 C1 . . -147.0(2)
O21 Cu1 N1 C1 . . 122.5(2)
O11 Cu1 N1 C1 . . 32.8(2)
O22 Cu1 N1 C1 . . -56.8(2)
O12 Cu1 N1 C9 . . 33.2(2)
O21 Cu1 N1 C9 . . -57.3(2)
O11 Cu1 N1 C9 . . -147.0(2)
O22 Cu1 N1 C9 . . 123.4(2)
C9 N1 C1 C2 . . -0.3(4)
Cu1 N1 C1 C2 . . 179.9(2)
N1 C1 C2 C3 . . 0.2(5)
C1 C2 C3 C4 . . 0.0(5)
C2 C3 C4 C5 . . -177.4(3)
C2 C3 C4 C9 . . -0.1(4)
C3 C4 C5 C6 . . 177.4(3)
C9 C4 C5 C6 . . 0.1(4)
C4 C5 C6 C7 . . 2.0(5)
C4 C5 C6 C10 . . -175.4(3)
C5 C6 C7 C8 . . -1.9(5)
C10 C6 C7 C8 . . 175.6(3)
C6 C7 C8 C9 . . -0.3(5)
C1 N1 C9 C8 . . 179.9(3)
Cu1 N1 C9 C8 . . -0.3(4)
C1 N1 C9 C4 . . 0.2(4)
Cu1 N1 C9 C4 . . -179.98(18)
C7 C8 C9 N1 . . -177.4(3)
C7 C8 C9 C4 . . 2.3(4)
C5 C4 C9 N1 . . 177.5(2)
C3 C4 C9 N1 . . 0.0(4)
C5 C4 C9 C8 . . -2.2(4)
C3 C4 C9 C8 . . -179.7(3)
O12 Cu1 O11 C11 . . -1.8(5)
O21 Cu1 O11 C11 . . 82.3(3)
O22 Cu1 O11 C11 . . -84.1(3)
N1 Cu1 O11 C11 . . 179.3(2)
Cu1 Cu1 O11 C11 2_676 . 0.0(2)
O21 Cu1 O12 C11 . 2_676 -81.4(2)
O11 Cu1 O12 C11 . 2_676 2.7(5)
O22 Cu1 O12 C11 . 2_676 85.1(2)
N1 Cu1 O12 C11 . 2_676 -178.4(2)
Cu1 Cu1 O12 C11 2_676 2_676 1.0(2)
Cu1 O11 C11 O12 . 2_676 -0.8(4)
Cu1 O11 C11 C12 . . 178.41(18)
O12 C11 C12 C13 2_676 . 6.2(4)
O11 C11 C12 C13 . . -173.0(3)
O12 C11 C12 C17 2_676 . -175.0(3)
O11 C11 C12 C17 . . 5.7(4)
C17 C12 C13 C14 . . 0.2(5)
C11 C12 C13 C14 . . 179.0(3)
C12 C13 C14 C15 . . 0.7(5)
C13 C14 C15 C16 . . -0.4(5)
C14 C15 C16 C17 . . -0.9(5)
C15 C16 C17 C12 . . 1.8(5)
C13 C12 C17 C16 . . -1.5(5)
C11 C12 C17 C16 . . 179.7(3)
O12 Cu1 O21 C21 . . 90.1(2)
O11 Cu1 O21 C21 . . -76.4(2)
O22 Cu1 O21 C21 . . 9.1(5)
N1 Cu1 O21 C21 . . -168.0(2)
Cu1 Cu1 O21 C21 2_676 . 3.8(2)
O12 Cu1 O22 C21 . 2_676 -85.7(2)
O21 Cu1 O22 C21 . 2_676 -4.6(5)
O11 Cu1 O22 C21 . 2_676 80.8(2)
N1 Cu1 O22 C21 . 2_676 172.4(2)
Cu1 Cu1 O22 C21 2_676 2_676 0.6(2)
Cu1 O21 C21 O22 . 2_676 -5.7(4)
Cu1 O21 C21 C22 . . 173.24(18)
O22 C21 C22 C23 2_676 . -175.4(3)
O21 C21 C22 C23 . . 5.6(4)
O22 C21 C22 C27 2_676 . 6.9(4)
O21 C21 C22 C27 . . -172.1(3)
C27 C22 C23 C24 . . 0.8(5)
C21 C22 C23 C24 . . -177.0(3)
C22 C23 C24 C25 . . -0.3(6)
C23 C24 C25 C26 . . -0.3(6)
C24 C25 C26 C27 . . 0.5(6)
C25 C26 C27 C22 . . -0.1(5)
C23 C22 C27 C26 . . -0.6(5)
C21 C22 C27 C26 . . 177.2(3)
